data_7006382
loop_
_publ_author_name
'Murphy, Brian'
'Aljabri, Moza'
'Ahmed, Aaleya Mohamed'
'Murphy, Gillian'
'Hathaway, Brian J.'
'Light, Mark E.'
'Geilbrich, Thomas'
'Hursthouse, Michael B.'

_publ_section_title
;
 Structural systematics of the [Cu(chelate)3][Y]2 series. An
 interesting crystallographic structural insight involving vibronic
 coupling and the Jahn-Teller effect (JTE). The syntheses and low
 temperature crystal structures of tris(2,2'bipyridyl)copper(II)
 tetraphenylborate and tris(2,2'bipyridyl)zinc(II) tetraphenylborate.
;
_journal_issue 2
_journal_name_full 'Dalton transactions (Cambridge, England : 2003)'
_journal_page_first 357
_journal_page_last 367
_journal_paper_doi 10.1039/b509070a
_journal_year 2006
_chemical_formula_sum 'C78 H64 B2 N6 Zn'
_chemical_formula_weight 1172.34
_chemical_name_systematic
;
?
;
_space_group_IT_number 14
_symmetry_cell_setting monoclinic
_symmetry_space_group_name_Hall '-P 2ybc'
_symmetry_space_group_name_H-M 'P 1 21/c 1'
_atom_sites_solution_hydrogens geom
_atom_sites_solution_primary direct
_atom_sites_solution_secondary difmap
_audit_creation_method SHELXL-97
_cell_angle_alpha 90.00
_cell_angle_beta 98.2250(7)
_cell_angle_gamma 90.00
_cell_formula_units_Z 4
_cell_length_a 12.5170(3)
_cell_length_b 14.7350(3)
_cell_length_c 34.2050(10)
_cell_measurement_reflns_used 23936
_cell_measurement_temperature 120(2)
_cell_measurement_theta_max 23.82
_cell_measurement_theta_min 2.91
_cell_volume 6243.8(3)
_computing_cell_refinement
;
DENZO (Otwinowski and Minor, 1997), COLLECT (Hooft, 1998)
;
_computing_data_collection
;
DENZO (Otwinowski and Minor, 1997), COLLECT (Hooft, 1998)
;
_computing_data_reduction
;
DENZO (Otwinowski and Minor, 1997), COLLECT (Hooft, 1998)
;
_computing_molecular_graphics 'CAMERON (Watkin, et al., 1993)'
_computing_publication_material 'WINGX (Farrugia, 1998)'
_computing_structure_refinement 'SHELXL-97 (Sheldrick, 1997)'
_computing_structure_solution 'SHELXS-97 (Sheldrick, 1990)'
_diffrn_ambient_temperature 120(2)
_diffrn_detector_area_resol_mean 9.091
_diffrn_measured_fraction_theta_full 0.978
_diffrn_measured_fraction_theta_max 0.978
_diffrn_measurement_device_type 'Bruker Nonius Kappa CCD Area detector'
_diffrn_measurement_method '\f and \w scans to fill the asymmetric unit'
_diffrn_radiation_monochromator graphite
_diffrn_radiation_probe x-ray
_diffrn_radiation_type MoK\a
_diffrn_radiation_wavelength 0.71073
_diffrn_reflns_av_R_equivalents 0.0910
_diffrn_reflns_av_sigmaI/netI 0.1443
_diffrn_reflns_limit_h_max 10
_diffrn_reflns_limit_h_min -13
_diffrn_reflns_limit_k_max 16
_diffrn_reflns_limit_k_min -15
_diffrn_reflns_limit_l_max 38
_diffrn_reflns_limit_l_min -25
_diffrn_reflns_number 28440
_diffrn_reflns_theta_full 23.83
_diffrn_reflns_theta_max 23.83
_diffrn_reflns_theta_min 2.95
_diffrn_source 'Rotating Anode'
_diffrn_source_type 'Bruker Nonius FR591 '
_diffrn_standards_number 0
_exptl_absorpt_coefficient_mu 0.444
_exptl_absorpt_correction_T_max 0.9570
_exptl_absorpt_correction_T_min 0.9165
_exptl_absorpt_correction_type multi-scan
_exptl_absorpt_process_details 'SORTAV (Blessing, 1997)'
_exptl_crystal_density_diffrn 1.247
_exptl_crystal_density_method 'not measured'
_exptl_crystal_F_000 2456
_exptl_crystal_size_max 0.20
_exptl_crystal_size_mid 0.10
_exptl_crystal_size_min 0.10
_refine_diff_density_max 0.227
_refine_diff_density_min -0.232
_refine_diff_density_rms 0.049
_refine_ls_extinction_method none
_refine_ls_goodness_of_fit_ref 0.948
_refine_ls_hydrogen_treatment constr
_refine_ls_matrix_type full
_refine_ls_number_parameters 688
_refine_ls_number_reflns 9394
_refine_ls_number_restraints 468
_refine_ls_restrained_S_all 0.943
_refine_ls_R_factor_all 0.1733
_refine_ls_R_factor_gt 0.0612
_refine_ls_shift/su_max 0.001
_refine_ls_shift/su_mean 0.000
_refine_ls_structure_factor_coef Fsqd
_refine_ls_weighting_details 'calc w=1/[\s^2^(Fo^2^)+(0.0668P)^2^+0.0000P] where P=(Fo^2^+2Fc^2^)/3'
_refine_ls_weighting_scheme calc
_refine_ls_wR_factor_gt 0.1193
_refine_ls_wR_factor_ref 0.1531
_reflns_number_gt 4366
_reflns_number_total 9394
_reflns_threshold_expression >2sigma(I)
_cod_data_source_file b509070a.txt
_cod_data_source_block s92
_cod_depositor_comments
;
The following automatic conversions were performed:
'_symmetry_cell_setting' value 'Monoclinic' changed to 'monoclinic'
according to '/home/saulius/struct/CIF-dictionaries/cif_core.dic'
dictionary named 'cif_core.dic' version 2.4.1 from 2010-06-29.

Automatic conversion script
Id: cif_fix_enum 1527 2010-12-29 10:47:43Z saulius 
;
_cod_original_sg_symbol_H-M P21/c
_cod_database_code 7006382

loop_
_symmetry_equiv_pos_as_xyz
'x, y, z'
'-x, y+1/2, -z+1/2'
'-x, -y, -z'
'x, -y-1/2, z-1/2'

loop_
_atom_site_label
_atom_site_type_symbol
_atom_site_fract_x
_atom_site_fract_y
_atom_site_fract_z
_atom_site_U_iso_or_equiv
_atom_site_adp_type
_atom_site_occupancy
_atom_site_symmetry_multiplicity
_atom_site_calc_flag
_atom_site_refinement_flags
_atom_site_disorder_assembly
_atom_site_disorder_group
Zn1 Zn 0.80952(4) 0.29452(4) 0.620380(16) 0.0554(2) Uani 1 1 d . . .
N1 N 0.8670(3) 0.4251(3) 0.64399(12) 0.0633(11) Uani 1 1 d . . .
C1 C 0.9636(4) 0.4401(4) 0.66541(16) 0.0779(17) Uani 1 1 d U . .
H1 H 1.0163 0.3934 0.6671 0.093 Uiso 1 1 calc R . .
C2 C 0.9894(5) 0.5197(5) 0.68483(18) 0.0905(19) Uani 1 1 d U . .
H2 H 1.0590 0.5283 0.6996 0.109 Uiso 1 1 calc R . .
C3 C 0.9134(6) 0.5868(5) 0.68271(19) 0.100(2) Uani 1 1 d U . .
H3 H 0.9294 0.6427 0.6961 0.120 Uiso 1 1 calc R . .
C4 C 0.8137(5) 0.5726(4) 0.66106(19) 0.0932(18) Uani 1 1 d U . .
H4 H 0.7601 0.6186 0.6594 0.112 Uiso 1 1 calc R . .
C5 C 0.7918(4) 0.4913(4) 0.64171(15) 0.0621(14) Uani 1 1 d U . .
N2 N 0.6738(3) 0.3825(3) 0.60642(11) 0.0552(11) Uani 1 1 d . . .
C6 C 0.6862(4) 0.4693(4) 0.61797(15) 0.0599(13) Uani 1 1 d U . .
C7 C 0.6056(5) 0.5330(4) 0.60786(17) 0.0814(17) Uani 1 1 d U . .
H7 H 0.6154 0.5938 0.6168 0.098 Uiso 1 1 calc R . .
C8 C 0.5125(5) 0.5078(5) 0.58507(19) 0.0907(19) Uani 1 1 d U . .
H8 H 0.4566 0.5509 0.5780 0.109 Uiso 1 1 calc R . .
C9 C 0.4998(4) 0.4203(5) 0.57238(17) 0.0792(17) Uani 1 1 d U . .
H9 H 0.4358 0.4014 0.5561 0.095 Uiso 1 1 calc R . .
C10 C 0.5823(4) 0.3602(4) 0.58373(15) 0.0669(15) Uani 1 1 d U . .
H10 H 0.5734 0.2992 0.5749 0.080 Uiso 1 1 calc R . .
N3 N 0.7949(3) 0.2466(2) 0.67762(10) 0.0509(10) Uani 1 1 d . . .
C11 C 0.7088(3) 0.2584(3) 0.69687(15) 0.0571(13) Uani 1 1 d U . .
H11 H 0.6500 0.2935 0.6844 0.068 Uiso 1 1 calc R . .
C12 C 0.7016(4) 0.2229(4) 0.73301(17) 0.0642(14) Uani 1 1 d U . .
H12 H 0.6402 0.2343 0.7457 0.077 Uiso 1 1 calc R . .
C13 C 0.7837(5) 0.1711(4) 0.75052(16) 0.0845(18) Uani 1 1 d U . .
H13 H 0.7802 0.1443 0.7756 0.101 Uiso 1 1 calc R . .
C14 C 0.8728(4) 0.1573(4) 0.73169(18) 0.0826(17) Uani 1 1 d U . .
H14 H 0.9311 0.1210 0.7438 0.099 Uiso 1 1 calc R . .
C15 C 0.8770(3) 0.1959(3) 0.69571(15) 0.0536(13) Uani 1 1 d U . .
N4 N 0.9623(3) 0.2258(3) 0.63883(12) 0.0559(11) Uani 1 1 d . . .
C16 C 0.9704(3) 0.1841(3) 0.67376(15) 0.0509(12) Uani 1 1 d U . .
C17 C 1.0609(4) 0.1347(4) 0.68854(15) 0.0720(15) Uani 1 1 d U . .
H17 H 1.0648 0.1048 0.7133 0.086 Uiso 1 1 calc R . .
C18 C 1.1451(4) 0.1293(4) 0.66707(19) 0.0802(17) Uani 1 1 d U . .
H18 H 1.2081 0.0959 0.6770 0.096 Uiso 1 1 calc R . .
C19 C 1.1383(4) 0.1717(4) 0.63174(18) 0.0715(16) Uani 1 1 d U . .
H19 H 1.1963 0.1689 0.6166 0.086 Uiso 1 1 calc R . .
C20 C 1.0459(4) 0.2187(4) 0.61832(14) 0.0681(15) Uani 1 1 d U . .
H20 H 1.0406 0.2476 0.5933 0.082 Uiso 1 1 calc R . .
N5 N 0.7302(3) 0.1745(2) 0.59439(12) 0.0508(10) Uani 1 1 d . . .
C21 C 0.6701(4) 0.1177(4) 0.61250(15) 0.0590(14) Uani 1 1 d U . .
H21 H 0.6592 0.1304 0.6389 0.071 Uiso 1 1 calc R . .
C22 C 0.6238(4) 0.0416(4) 0.59424(19) 0.0750(16) Uani 1 1 d U . .
H22 H 0.5816 0.0021 0.6078 0.090 Uiso 1 1 calc R . .
C23 C 0.6389(5) 0.0235(4) 0.5565(2) 0.0871(18) Uani 1 1 d U . .
H23 H 0.6078 -0.0290 0.5433 0.105 Uiso 1 1 calc R . .
C24 C 0.7002(5) 0.0822(5) 0.53773(17) 0.0842(17) Uani 1 1 d U . .
H24 H 0.7113 0.0710 0.5113 0.101 Uiso 1 1 calc R . .
C25 C 0.7451(4) 0.1570(4) 0.55746(17) 0.0568(13) Uani 1 1 d U . .
N6 N 0.8447(3) 0.2965(3) 0.56076(11) 0.0575(11) Uani 1 1 d . . .
C26 C 0.8131(4) 0.2226(4) 0.53950(16) 0.0591(14) Uani 1 1 d U . .
C27 C 0.8421(4) 0.2097(4) 0.50216(17) 0.0796(16) Uani 1 1 d U . .
H27 H 0.8185 0.1573 0.4872 0.096 Uiso 1 1 calc R . .
C28 C 0.9048(5) 0.2730(6) 0.4872(2) 0.096(2) Uani 1 1 d U . .
H28 H 0.9262 0.2643 0.4619 0.115 Uiso 1 1 calc R . .
C29 C 0.9367(4) 0.3487(5) 0.5087(2) 0.0863(19) Uani 1 1 d U . .
H29 H 0.9794 0.3939 0.4986 0.104 Uiso 1 1 calc R . .
C30 C 0.9056(4) 0.3579(4) 0.54527(18) 0.0732(16) Uani 1 1 d U . .
H30 H 0.9283 0.4103 0.5604 0.088 Uiso 1 1 calc R . .
B1 B 1.2450(4) 0.2236(5) 0.47636(17) 0.0647(18) Uani 1 1 d . . .
C31 C 1.2417(2) 0.3207(3) 0.50110(12) 0.0638(14) Uani 1 1 d GU . .
C32 C 1.2708(3) 0.4003(3) 0.48346(9) 0.0833(17) Uani 1 1 d GU . .
H32 H 1.2934 0.3982 0.4581 0.100 Uiso 1 1 calc R . .
C33 C 1.2668(3) 0.4828(3) 0.50291(15) 0.0921(19) Uani 1 1 d GU . .
H33 H 1.2867 0.5371 0.4909 0.111 Uiso 1 1 calc R . .
C34 C 1.2338(3) 0.4857(3) 0.53999(15) 0.0853(18) Uani 1 1 d GU . .
H34 H 1.2311 0.5421 0.5533 0.102 Uiso 1 1 calc R . .
C35 C 1.2047(3) 0.4062(4) 0.55763(9) 0.0810(17) Uani 1 1 d GU . .
H35 H 1.1821 0.4083 0.5830 0.097 Uiso 1 1 calc R . .
C36 C 1.2087(2) 0.3237(3) 0.53818(12) 0.0648(14) Uani 1 1 d GU . .
H36 H 1.1888 0.2694 0.5502 0.078 Uiso 1 1 calc R . .
C37 C 1.2394(3) 0.1372(2) 0.50798(9) 0.0572(13) Uani 1 1 d GU . .
C38 C 1.1385(2) 0.1063(3) 0.51452(10) 0.0709(15) Uani 1 1 d GU . .
H38 H 1.0750 0.1316 0.5001 0.085 Uiso 1 1 calc R . .
C39 C 1.1307(3) 0.0383(3) 0.54213(12) 0.0785(16) Uani 1 1 d GU . .
H39 H 1.0618 0.0171 0.5466 0.094 Uiso 1 1 calc R . .
C40 C 1.2237(4) 0.0012(2) 0.56319(9) 0.0763(16) Uani 1 1 d GU . .
H40 H 1.2183 -0.0453 0.5821 0.092 Uiso 1 1 calc R . .
C41 C 1.3245(3) 0.0322(3) 0.55665(10) 0.0759(16) Uani 1 1 d GU . .
H41 H 1.3881 0.0068 0.5710 0.091 Uiso 1 1 calc R . .
C42 C 1.3324(2) 0.1002(3) 0.52904(11) 0.0638(14) Uani 1 1 d GU . .
H42 H 1.4013 0.1213 0.5246 0.077 Uiso 1 1 calc R . .
C43 C 1.3592(3) 0.2240(2) 0.45560(11) 0.0639(14) Uani 1 1 d GU . .
C44 C 1.4549(3) 0.2480(2) 0.47912(9) 0.0800(17) Uani 1 1 d GU . .
H44 H 1.4546 0.2636 0.5061 0.096 Uiso 1 1 calc R . .
C45 C 1.5511(3) 0.2491(3) 0.46325(15) 0.101(2) Uani 1 1 d GU . .
H45 H 1.6165 0.2655 0.4793 0.121 Uiso 1 1 calc R . .
C46 C 1.5516(3) 0.2263(3) 0.42385(16) 0.117(3) Uani 1 1 d GU . .
H46 H 1.6174 0.2271 0.4130 0.141 Uiso 1 1 calc R . .
C47 C 1.4559(4) 0.2023(3) 0.40032(10) 0.105(2) Uani 1 1 d GU . .
H47 H 1.4562 0.1867 0.3734 0.125 Uiso 1 1 calc R . .
C48 C 1.3597(3) 0.2011(2) 0.41619(11) 0.0775(16) Uani 1 1 d GU . .
H48 H 1.2943 0.1848 0.4001 0.093 Uiso 1 1 calc R . .
C49 C 1.1399(2) 0.2157(4) 0.43914(9) 0.0742(16) Uani 1 1 d GU . .
C50 C 1.0893(3) 0.2936(3) 0.42273(13) 0.093(2) Uani 1 1 d GU . .
H50 H 1.1128 0.3516 0.4325 0.112 Uiso 1 1 calc R . .
C51 C 1.0041(3) 0.2865(4) 0.39197(13) 0.117(3) Uani 1 1 d GU . .
H51 H 0.9695 0.3397 0.3808 0.140 Uiso 1 1 calc R . .
C52 C 0.9697(3) 0.2016(5) 0.37762(10) 0.124(3) Uani 1 1 d GU . .
H52 H 0.9115 0.1968 0.3566 0.149 Uiso 1 1 calc R . .
C53 C 1.0203(4) 0.1237(3) 0.39404(14) 0.118(2) Uani 1 1 d GU . .
H53 H 0.9967 0.0657 0.3842 0.142 Uiso 1 1 calc R . .
C54 C 1.1054(4) 0.1308(3) 0.42479(14) 0.0924(19) Uani 1 1 d GU . .
H54 H 1.1400 0.0775 0.4360 0.111 Uiso 1 1 calc R . .
B2 B 0.4007(4) 0.4053(4) 0.72359(16) 0.0549(15) Uani 1 1 d . . .
C55 C 0.3007(2) 0.3960(3) 0.75154(10) 0.0615(13) Uani 1 1 d GU . .
C56 C 0.2152(3) 0.3372(2) 0.73999(9) 0.0746(16) Uani 1 1 d GU . .
H56 H 0.2160 0.2993 0.7176 0.090 Uiso 1 1 calc R . .
C57 C 0.1286(3) 0.3337(3) 0.76125(13) 0.099(2) Uani 1 1 d GU . .
H57 H 0.0702 0.2935 0.7533 0.119 Uiso 1 1 calc R . .
C58 C 0.1275(3) 0.3892(3) 0.79407(12) 0.113(2) Uani 1 1 d GU . .
H58 H 0.0683 0.3868 0.8086 0.135 Uiso 1 1 calc R . .
C59 C 0.2130(4) 0.4480(3) 0.80563(10) 0.108(2) Uani 1 1 d GU . .
H59 H 0.2122 0.4859 0.8281 0.130 Uiso 1 1 calc R . .
C60 C 0.2996(3) 0.4515(2) 0.78437(12) 0.0842(17) Uani 1 1 d GU . .
H60 H 0.3580 0.4917 0.7923 0.101 Uiso 1 1 calc R . .
C61 C 0.3657(3) 0.4946(2) 0.69441(9) 0.0546(13) Uani 1 1 d GU . .
C62 C 0.2719(3) 0.4864(2) 0.66744(11) 0.0662(14) Uani 1 1 d GU . .
H62 H 0.2327 0.4310 0.6655 0.079 Uiso 1 1 calc R . .
C63 C 0.2357(2) 0.5592(3) 0.64329(9) 0.0733(15) Uani 1 1 d GU . .
H63 H 0.1717 0.5536 0.6249 0.088 Uiso 1 1 calc R . .
C64 C 0.2932(3) 0.6402(2) 0.64610(10) 0.0800(17) Uani 1 1 d GU . .
H64 H 0.2684 0.6900 0.6296 0.096 Uiso 1 1 calc R . .
C65 C 0.3869(3) 0.6485(2) 0.67307(12) 0.0758(16) Uani 1 1 d GU . .
H65 H 0.4262 0.7038 0.6750 0.091 Uiso 1 1 calc R . .
C66 C 0.4231(2) 0.5756(3) 0.69723(9) 0.0627(14) Uani 1 1 d GU . .
H66 H 0.4872 0.5813 0.7157 0.075 Uiso 1 1 calc R . .
C67 C 0.5235(2) 0.4162(2) 0.75048(12) 0.0609(14) Uani 1 1 d GU . .
C68 C 0.6079(4) 0.4455(2) 0.73130(9) 0.0698(15) Uani 1 1 d GU . .
H68 H 0.5943 0.4628 0.7043 0.084 Uiso 1 1 calc R . .
C69 C 0.7122(3) 0.4495(2) 0.75163(15) 0.0931(19) Uani 1 1 d GU . .
H69 H 0.7699 0.4696 0.7385 0.112 Uiso 1 1 calc R . .
C70 C 0.7321(3) 0.4242(3) 0.79115(15) 0.105(2) Uani 1 1 d GU . .
H70 H 0.8034 0.4269 0.8050 0.126 Uiso 1 1 calc R . .
C71 C 0.6477(4) 0.3948(2) 0.81033(10) 0.097(2) Uani 1 1 d GU . .
H71 H 0.6613 0.3775 0.8373 0.117 Uiso 1 1 calc R . .
C72 C 0.5434(3) 0.3908(2) 0.79000(12) 0.0771(16) Uani 1 1 d GU . .
H72 H 0.4857 0.3708 0.8031 0.093 Uiso 1 1 calc R . .
C73 C 0.4092(2) 0.30946(19) 0.69757(11) 0.0497(12) Uani 1 1 d GU . .
C74 C 0.4195(2) 0.2280(3) 0.71829(8) 0.0569(13) Uani 1 1 d GU . .
H74 H 0.4197 0.2278 0.7461 0.068 Uiso 1 1 calc R . .
C75 C 0.4294(2) 0.14695(19) 0.69837(12) 0.0629(14) Uani 1 1 d GU . .
H75 H 0.4364 0.0913 0.7125 0.075 Uiso 1 1 calc R . .
C76 C 0.4291(2) 0.1473(2) 0.65772(13) 0.0642(14) Uani 1 1 d GU . .
H76 H 0.4359 0.0918 0.6441 0.077 Uiso 1 1 calc R . .
C77 C 0.4189(2) 0.2287(3) 0.63699(8) 0.0660(15) Uani 1 1 d GU . .
H77 H 0.4187 0.2289 0.6092 0.079 Uiso 1 1 calc R . .
C78 C 0.4089(2) 0.3098(2) 0.65691(11) 0.0543(13) Uani 1 1 d GU . .
H78 H 0.4019 0.3654 0.6427 0.065 Uiso 1 1 calc R . .

loop_
_atom_site_aniso_label
_atom_site_aniso_U_11
_atom_site_aniso_U_22
_atom_site_aniso_U_33
_atom_site_aniso_U_23
_atom_site_aniso_U_13
_atom_site_aniso_U_12
Zn1 0.0480(3) 0.0580(4) 0.0602(4) 0.0034(3) 0.0077(2) 0.0057(3)
N1 0.059(3) 0.055(3) 0.076(3) -0.001(2) 0.011(2) -0.002(2)
C1 0.067(4) 0.079(5) 0.086(4) -0.014(4) 0.007(3) -0.016(3)
C2 0.081(4) 0.091(5) 0.099(5) -0.021(4) 0.011(3) -0.020(4)
C3 0.114(5) 0.076(5) 0.114(5) -0.035(4) 0.027(4) -0.026(4)
C4 0.096(5) 0.069(5) 0.116(5) -0.016(4) 0.019(4) -0.005(4)
C5 0.071(4) 0.052(4) 0.066(4) -0.001(3) 0.016(3) -0.008(3)
N2 0.050(3) 0.051(3) 0.065(3) 0.006(2) 0.010(2) 0.006(2)
C6 0.062(3) 0.054(4) 0.067(4) 0.009(3) 0.020(3) 0.006(3)
C7 0.082(4) 0.054(4) 0.110(5) 0.009(3) 0.019(4) 0.017(3)
C8 0.070(4) 0.075(5) 0.125(5) 0.022(4) 0.006(4) 0.024(3)
C9 0.051(3) 0.076(5) 0.108(5) 0.013(4) 0.004(3) 0.011(3)
C10 0.052(3) 0.061(4) 0.087(4) 0.006(3) 0.007(3) 0.008(3)
N3 0.041(2) 0.055(3) 0.058(3) -0.003(2) 0.009(2) 0.0033(19)
C11 0.050(3) 0.060(4) 0.062(4) -0.001(3) 0.011(3) 0.008(2)
C12 0.056(3) 0.069(4) 0.071(4) -0.003(3) 0.021(3) 0.000(3)
C13 0.078(4) 0.105(5) 0.075(4) 0.033(4) 0.027(3) 0.006(3)
C14 0.058(3) 0.105(5) 0.086(5) 0.040(4) 0.017(3) 0.014(3)
C15 0.047(3) 0.053(3) 0.061(4) 0.007(3) 0.007(3) 0.001(2)
N4 0.042(2) 0.071(3) 0.056(3) 0.007(2) 0.0103(19) 0.0064(19)
C16 0.043(3) 0.050(3) 0.058(4) -0.001(3) 0.004(2) 0.000(2)
C17 0.057(3) 0.085(4) 0.075(4) 0.020(3) 0.012(3) 0.019(3)
C18 0.058(3) 0.088(5) 0.094(5) 0.017(4) 0.011(3) 0.023(3)
C19 0.048(3) 0.084(4) 0.086(4) -0.003(4) 0.020(3) 0.015(3)
C20 0.053(3) 0.090(4) 0.063(4) 0.008(3) 0.015(3) 0.013(3)
N5 0.049(2) 0.050(3) 0.054(3) 0.002(2) 0.011(2) 0.0078(19)
C21 0.059(3) 0.057(4) 0.062(4) 0.000(3) 0.012(3) 0.001(3)
C22 0.074(4) 0.071(5) 0.083(5) -0.006(4) 0.020(3) -0.002(3)
C23 0.100(4) 0.068(5) 0.095(5) -0.027(4) 0.019(4) -0.006(3)
C24 0.106(4) 0.079(5) 0.071(4) -0.014(4) 0.024(3) 0.000(4)
C25 0.055(3) 0.063(4) 0.054(4) -0.003(3) 0.011(3) 0.016(3)
N6 0.053(2) 0.064(3) 0.055(3) 0.010(3) 0.007(2) 0.009(2)
C26 0.049(3) 0.075(4) 0.054(4) 0.012(3) 0.011(3) 0.022(3)
C27 0.072(4) 0.098(5) 0.072(4) 0.000(4) 0.024(3) 0.022(3)
C28 0.079(4) 0.126(6) 0.089(5) 0.021(5) 0.036(4) 0.027(4)
C29 0.062(4) 0.109(6) 0.094(5) 0.047(5) 0.031(3) 0.018(4)
C30 0.062(3) 0.075(4) 0.083(5) 0.025(4) 0.010(3) 0.004(3)
B1 0.046(3) 0.094(6) 0.055(4) 0.004(4) 0.008(3) 0.016(3)
C31 0.060(3) 0.069(4) 0.064(4) 0.016(3) 0.012(2) 0.024(3)
C32 0.102(4) 0.071(4) 0.081(4) 0.019(4) 0.025(3) 0.031(4)
C33 0.098(4) 0.084(5) 0.096(5) 0.029(4) 0.023(4) 0.031(4)
C34 0.078(4) 0.074(5) 0.099(5) -0.014(4) -0.002(3) 0.032(3)
C35 0.073(3) 0.084(5) 0.088(5) -0.004(4) 0.020(3) 0.010(3)
C36 0.059(3) 0.078(5) 0.059(4) 0.005(3) 0.015(3) 0.009(3)
C37 0.060(3) 0.063(4) 0.049(3) -0.012(3) 0.012(3) 0.008(3)
C38 0.067(4) 0.086(4) 0.062(4) 0.010(3) 0.017(3) 0.004(3)
C39 0.072(4) 0.089(5) 0.076(4) -0.003(4) 0.016(3) 0.000(3)
C40 0.111(4) 0.060(4) 0.057(4) -0.001(3) 0.011(3) -0.002(4)
C41 0.081(4) 0.078(4) 0.066(4) -0.009(3) -0.003(3) 0.008(3)
C42 0.060(3) 0.067(4) 0.062(4) -0.002(3) -0.001(3) 0.008(3)
C43 0.068(3) 0.058(4) 0.067(4) 0.009(3) 0.016(3) 0.020(3)
C44 0.057(3) 0.091(4) 0.094(4) 0.014(3) 0.020(3) 0.013(3)
C45 0.070(4) 0.091(5) 0.145(6) 0.038(5) 0.025(4) 0.012(3)
C46 0.098(5) 0.096(5) 0.177(7) 0.047(5) 0.084(5) 0.020(4)
C47 0.127(5) 0.090(5) 0.113(5) 0.012(4) 0.072(5) 0.013(4)
C48 0.086(4) 0.075(4) 0.079(4) 0.007(4) 0.038(3) 0.008(3)
C49 0.063(3) 0.107(5) 0.059(4) 0.020(4) 0.029(3) 0.023(4)
C50 0.069(4) 0.148(6) 0.063(4) 0.035(4) 0.014(3) 0.035(4)
C51 0.091(5) 0.180(8) 0.082(5) 0.052(5) 0.024(4) 0.038(5)
C52 0.080(4) 0.227(9) 0.065(5) 0.023(6) 0.010(3) 0.014(6)
C53 0.103(5) 0.173(8) 0.078(5) -0.006(5) 0.015(4) -0.019(5)
C54 0.076(4) 0.124(6) 0.073(5) 0.002(4) -0.001(3) -0.003(4)
B2 0.072(4) 0.044(4) 0.049(4) -0.002(3) 0.012(3) -0.003(3)
C55 0.082(4) 0.048(3) 0.056(4) 0.006(3) 0.016(3) -0.001(3)
C56 0.076(4) 0.074(4) 0.079(4) -0.015(3) 0.028(3) -0.014(3)
C57 0.105(5) 0.099(5) 0.102(5) -0.009(4) 0.046(4) -0.023(4)
C58 0.124(5) 0.118(6) 0.112(6) 0.001(5) 0.072(4) -0.006(5)
C59 0.138(5) 0.100(5) 0.098(5) -0.031(4) 0.054(4) -0.023(4)
C60 0.108(4) 0.081(4) 0.071(4) -0.023(4) 0.040(3) -0.020(3)
C61 0.065(3) 0.048(4) 0.056(3) -0.003(3) 0.024(3) 0.007(3)
C62 0.063(3) 0.058(4) 0.078(4) 0.008(3) 0.014(3) 0.008(3)
C63 0.076(3) 0.070(4) 0.076(4) 0.001(4) 0.019(3) 0.017(3)
C64 0.100(4) 0.067(5) 0.077(4) 0.022(3) 0.029(3) 0.027(4)
C65 0.097(4) 0.044(4) 0.092(5) 0.003(3) 0.032(3) 0.001(3)
C66 0.073(3) 0.039(3) 0.078(4) 0.001(3) 0.018(3) -0.004(3)
C67 0.081(4) 0.028(3) 0.073(4) -0.009(3) 0.011(3) -0.004(3)
C68 0.064(3) 0.057(4) 0.088(4) -0.001(3) 0.008(3) 0.001(3)
C69 0.083(5) 0.060(4) 0.133(6) -0.008(4) 0.006(4) -0.001(3)
C70 0.096(5) 0.053(4) 0.149(7) -0.011(4) -0.038(5) -0.004(3)
C71 0.124(5) 0.058(4) 0.098(5) 0.009(4) -0.024(5) -0.015(4)
C72 0.097(4) 0.052(4) 0.076(5) 0.006(3) -0.007(3) -0.010(3)
C73 0.042(3) 0.049(4) 0.057(4) 0.005(3) 0.006(2) -0.002(2)
C74 0.074(3) 0.040(3) 0.057(3) 0.001(3) 0.010(2) 0.005(2)
C75 0.059(3) 0.053(4) 0.076(4) 0.003(3) 0.008(3) 0.002(2)
C76 0.055(3) 0.054(4) 0.086(5) -0.022(3) 0.016(3) -0.001(3)
C77 0.063(3) 0.069(4) 0.070(4) -0.011(4) 0.023(2) -0.001(3)
C78 0.058(3) 0.050(4) 0.056(4) -0.002(3) 0.014(2) 0.003(2)

loop_
_atom_type_symbol
_atom_type_description
_atom_type_scat_dispersion_real
_atom_type_scat_dispersion_imag
_atom_type_scat_source
C C 0.0033 0.0016 'International Tables Vol C Tables 4.2.6.8 and 6.1.1.4'
H H 0.0000 0.0000 'International Tables Vol C Tables 4.2.6.8 and 6.1.1.4'
B B 0.0013 0.0007 'International Tables Vol C Tables 4.2.6.8 and 6.1.1.4'
N N 0.0061 0.0033 'International Tables Vol C Tables 4.2.6.8 and 6.1.1.4'
Zn Zn 0.2839 1.4301 'International Tables Vol C Tables 4.2.6.8 and 6.1.1.4'

loop_
_geom_angle_atom_site_label_1
_geom_angle_atom_site_label_2
_geom_angle_atom_site_label_3
_geom_angle
_geom_angle_site_symmetry_1
_geom_angle_site_symmetry_3
_geom_angle_publ_flag
N3 Zn1 N2 103.80(14) . . ?
N3 Zn1 N6 160.19(16) . . ?
N2 Zn1 N6 92.53(13) . . ?
N3 Zn1 N5 90.69(15) . . ?
N2 Zn1 N5 95.80(15) . . ?
N6 Zn1 N5 76.37(18) . . ?
N3 Zn1 N1 91.12(14) . . ?
N2 Zn1 N1 75.86(17) . . ?
N6 Zn1 N1 103.86(18) . . ?
N5 Zn1 N1 171.66(15) . . ?
N3 Zn1 N4 76.38(15) . . ?
N2 Zn1 N4 170.10(16) . . ?
N6 Zn1 N4 89.46(14) . . ?
N5 Zn1 N4 94.09(13) . . ?
N1 Zn1 N4 94.25(16) . . ?
C1 N1 C5 118.7(5) . . ?
C1 N1 Zn1 125.1(4) . . ?
C5 N1 Zn1 115.3(3) . . ?
N1 C1 C2 122.8(5) . . ?
C1 C2 C3 118.8(6) . . ?
C2 C3 C4 119.4(6) . . ?
C3 C4 C5 119.7(6) . . ?
N1 C5 C4 120.8(5) . . ?
N1 C5 C6 115.6(5) . . ?
C4 C5 C6 123.6(6) . . ?
C10 N2 C6 117.4(4) . . ?
C10 N2 Zn1 124.9(4) . . ?
C6 N2 Zn1 117.3(3) . . ?
N2 C6 C7 121.5(5) . . ?
N2 C6 C5 115.2(5) . . ?
C7 C6 C5 123.3(6) . . ?
C8 C7 C6 119.6(6) . . ?
C7 C8 C9 119.5(5) . . ?
C8 C9 C10 118.1(5) . . ?
N2 C10 C9 123.8(5) . . ?
C15 N3 C11 117.1(4) . . ?
C15 N3 Zn1 116.7(3) . . ?
C11 N3 Zn1 126.1(3) . . ?
N3 C11 C12 123.7(4) . . ?
C13 C12 C11 118.5(5) . . ?
C12 C13 C14 119.4(5) . . ?
C15 C14 C13 119.9(5) . . ?
N3 C15 C14 121.4(4) . . ?
N3 C15 C16 115.8(4) . . ?
C14 C15 C16 122.8(5) . . ?
C16 N4 C20 117.8(4) . . ?
C16 N4 Zn1 115.2(3) . . ?
C20 N4 Zn1 127.0(3) . . ?
N4 C16 C17 121.6(4) . . ?
N4 C16 C15 115.7(4) . . ?
C17 C16 C15 122.7(5) . . ?
C18 C17 C16 119.2(5) . . ?
C19 C18 C17 119.9(5) . . ?
C18 C19 C20 118.3(5) . . ?
N4 C20 C19 123.2(5) . . ?
C25 N5 C21 119.0(4) . . ?
C25 N5 Zn1 115.6(4) . . ?
C21 N5 Zn1 125.4(4) . . ?
N5 C21 C22 122.1(5) . . ?
C23 C22 C21 119.1(5) . . ?
C22 C23 C24 118.9(6) . . ?
C25 C24 C23 119.5(5) . . ?
N5 C25 C24 121.4(5) . . ?
N5 C25 C26 115.8(5) . . ?
C24 C25 C26 122.8(6) . . ?
C26 N6 C30 118.4(5) . . ?
C26 N6 Zn1 114.9(3) . . ?
C30 N6 Zn1 126.2(4) . . ?
N6 C26 C27 121.0(5) . . ?
N6 C26 C25 116.7(5) . . ?
C27 C26 C25 122.3(6) . . ?
C28 C27 C26 119.4(6) . . ?
C29 C28 C27 119.7(6) . . ?
C28 C29 C30 118.3(6) . . ?
N6 C30 C29 123.1(6) . . ?
C31 B1 C37 108.5(4) . . ?
C31 B1 C43 107.1(4) . . ?
C37 B1 C43 113.0(4) . . ?
C31 B1 C49 111.5(4) . . ?
C37 B1 C49 109.4(4) . . ?
C43 B1 C49 107.3(4) . . ?
C32 C31 C36 120.0 . . ?
C32 C31 B1 118.5(4) . . ?
C36 C31 B1 121.5(4) . . ?
C33 C32 C31 120.0 . . ?
C34 C33 C32 120.0 . . ?
C33 C34 C35 120.0 . . ?
C36 C35 C34 120.0 . . ?
C35 C36 C31 120.0 . . ?
C38 C37 C42 120.0 . . ?
C38 C37 B1 118.4(3) . . ?
C42 C37 B1 121.5(3) . . ?
C37 C38 C39 120.0 . . ?
C40 C39 C38 120.0 . . ?
C41 C40 C39 120.0 . . ?
C42 C41 C40 120.0 . . ?
C41 C42 C37 120.0 . . ?
C44 C43 C48 120.0 . . ?
C44 C43 B1 118.0(3) . . ?
C48 C43 B1 122.0(3) . . ?
C43 C44 C45 120.0 . . ?
C46 C45 C44 120.0 . . ?
C47 C46 C45 120.0 . . ?
C48 C47 C46 120.0 . . ?
C47 C48 C43 120.0 . . ?
C50 C49 C54 120.0 . . ?
C50 C49 B1 120.4(4) . . ?
C54 C49 B1 119.6(4) . . ?
C49 C50 C51 120.0 . . ?
C52 C51 C50 120.0 . . ?
C51 C52 C53 120.0 . . ?
C52 C53 C54 120.0 . . ?
C53 C54 C49 120.0 . . ?
C61 B2 C73 112.1(3) . . ?
C61 B2 C67 113.1(4) . . ?
C73 B2 C67 104.3(3) . . ?
C61 B2 C55 104.4(3) . . ?
C73 B2 C55 109.9(4) . . ?
C67 B2 C55 113.1(4) . . ?
C56 C55 C60 120.0 . . ?
C56 C55 B2 119.5(3) . . ?
C60 C55 B2 120.3(3) . . ?
C55 C56 C57 120.0 . . ?
C58 C57 C56 120.0 . . ?
C57 C58 C59 120.0 . . ?
C58 C59 C60 120.0 . . ?
C59 C60 C55 120.0 . . ?
C62 C61 C66 120.0 . . ?
C62 C61 B2 116.9(3) . . ?
C66 C61 B2 123.1(3) . . ?
C61 C62 C63 120.0 . . ?
C64 C63 C62 120.0 . . ?
C65 C64 C63 120.0 . . ?
C64 C65 C66 120.0 . . ?
C65 C66 C61 120.0 . . ?
C68 C67 C72 120.0 . . ?
C68 C67 B2 117.9(3) . . ?
C72 C67 B2 121.9(3) . . ?
C67 C68 C69 120.0 . . ?
C70 C69 C68 120.0 . . ?
C69 C70 C71 120.0 . . ?
C70 C71 C72 120.0 . . ?
C71 C72 C67 120.0 . . ?
C74 C73 C78 120.0 . . ?
C74 C73 B2 117.6(3) . . ?
C78 C73 B2 122.4(3) . . ?
C73 C74 C75 120.0 . . ?
C76 C75 C74 120.0 . . ?
C75 C76 C77 120.0 . . ?
C76 C77 C78 120.0 . . ?
C77 C78 C73 120.0 . . ?

loop_
_geom_bond_atom_site_label_1
_geom_bond_atom_site_label_2
_geom_bond_distance
_geom_bond_site_symmetry_2
_geom_bond_publ_flag
Zn1 N3 2.114(4) . ?
Zn1 N2 2.136(4) . ?
Zn1 N6 2.147(4) . ?
Zn1 N5 2.157(4) . ?
Zn1 N1 2.169(4) . ?
Zn1 N4 2.176(3) . ?
N1 C1 1.340(6) . ?
N1 C5 1.350(6) . ?
C1 C2 1.363(7) . ?
C2 C3 1.367(8) . ?
C3 C4 1.373(7) . ?
C4 C5 1.377(7) . ?
C5 C6 1.484(7) . ?
N2 C10 1.329(5) . ?
N2 C6 1.342(6) . ?
C6 C7 1.384(6) . ?
C7 C8 1.358(7) . ?
C8 C9 1.363(7) . ?
C9 C10 1.373(6) . ?
N3 C15 1.347(5) . ?
N3 C11 1.352(5) . ?
C11 C12 1.357(6) . ?
C12 C13 1.350(6) . ?
C13 C14 1.380(7) . ?
C14 C15 1.364(6) . ?
C15 C16 1.488(6) . ?
N4 C16 1.334(5) . ?
N4 C20 1.345(5) . ?
C16 C17 1.380(6) . ?
C17 C18 1.370(6) . ?
C18 C19 1.352(6) . ?
C19 C20 1.371(6) . ?
N5 C25 1.328(5) . ?
N5 C21 1.335(5) . ?
C21 C22 1.371(6) . ?
C22 C23 1.358(7) . ?
C23 C24 1.375(7) . ?
C24 C25 1.370(7) . ?
C25 C26 1.478(7) . ?
N6 C26 1.338(6) . ?
N6 C30 1.340(6) . ?
C26 C27 1.390(6) . ?
C27 C28 1.365(8) . ?
C28 C29 1.365(8) . ?
C29 C30 1.368(7) . ?
B1 C31 1.667(7) . ?
B1 C37 1.678(7) . ?
B1 C43 1.685(6) . ?
B1 C49 1.698(6) . ?
C31 C32 1.3900 . ?
C31 C36 1.3900 . ?
C32 C33 1.3900 . ?
C33 C34 1.3900 . ?
C34 C35 1.3900 . ?
C35 C36 1.3900 . ?
C37 C38 1.3900 . ?
C37 C42 1.3900 . ?
C38 C39 1.3900 . ?
C39 C40 1.3900 . ?
C40 C41 1.3900 . ?
C41 C42 1.3900 . ?
C43 C44 1.3900 . ?
C43 C48 1.3900 . ?
C44 C45 1.3900 . ?
C45 C46 1.3900 . ?
C46 C47 1.3900 . ?
C47 C48 1.3900 . ?
C49 C50 1.3900 . ?
C49 C54 1.3900 . ?
C50 C51 1.3900 . ?
C51 C52 1.3900 . ?
C52 C53 1.3900 . ?
C53 C54 1.3900 . ?
B2 C61 1.672(6) . ?
B2 C73 1.681(6) . ?
B2 C67 1.682(6) . ?
B2 C55 1.686(6) . ?
C55 C56 1.3900 . ?
C55 C60 1.3900 . ?
C56 C57 1.3900 . ?
C57 C58 1.3900 . ?
C58 C59 1.3900 . ?
C59 C60 1.3900 . ?
C61 C62 1.3900 . ?
C61 C66 1.3900 . ?
C62 C63 1.3900 . ?
C63 C64 1.3900 . ?
C64 C65 1.3900 . ?
C65 C66 1.3900 . ?
C67 C68 1.3900 . ?
C67 C72 1.3900 . ?
C68 C69 1.3900 . ?
C69 C70 1.3900 . ?
C70 C71 1.3900 . ?
C71 C72 1.3900 . ?
C73 C74 1.3900 . ?
C73 C78 1.3900 . ?
C74 C75 1.3900 . ?
C75 C76 1.3900 . ?
C76 C77 1.3900 . ?
C77 C78 1.3900 . ?
